data_4322882
loop_
_publ_author_name
'Zhiqiang Xu'
'Laurence K. Thompson'
'David O. Miller'
'Howard J. Clase'
'Judith A. K. Howard'
'Andr\'es E. Goeta'

_publ_section_title
;
 Spiral Dinuclear Complexes of Tetradentate N4 Diazine Ligands with
 Mn(II), Fe(II), Fe(III), Co(III), and Ni(II) Salts
;
_journal_name_full 'Inorganic Chemistry'
_journal_page_first 3620
_journal_page_last 3627
_journal_paper_doi 10.1021/ic9715761
_journal_volume 37
_journal_year 1998
_chemical_formula_moiety '[Fe2 (C10 H10 N8)3]4+, 4(N O3), 5(H2 O)'
_chemical_formula_sum 'C60 H80 Fe4 N56 O34'
_chemical_formula_weight 2353.20
_space_group_IT_number 13
_symmetry_cell_setting monoclinic
_symmetry_space_group_name_Hall '-P 2yac'
_symmetry_space_group_name_H-M 'P 1 2/n 1'
_atom_sites_solution_hydrogens geom
_atom_sites_solution_primary direct
_atom_sites_solution_secondary difmap
_audit_creation_method SHELXL-97
_cell_angle_alpha 90.00
_cell_angle_beta 96.852(11)
_cell_angle_gamma 90.00
_cell_formula_units_Z 1
_cell_length_a 14.039(3)
_cell_length_b 11.335(6)
_cell_length_c 14.6517(15)
_cell_measurement_reflns_used 13
_cell_measurement_temperature 299(2)
_cell_measurement_theta_max 33.42
_cell_measurement_theta_min 27.64
_cell_volume 2314.9(13)
_computing_cell_refinement 'Texray (MSC 1985)'
_computing_data_collection 'Texray (MSC 1985)'
_computing_data_reduction 'Texray (MSC 1985)'
_computing_structure_refinement 'SHELXL-97 (Sheldrick, 1997)'
_computing_structure_solution 'SHELXS-86 (Sheldrick, 1986)'
_diffrn_ambient_temperature 299(2)
_diffrn_measured_fraction_theta_full 0.998
_diffrn_measured_fraction_theta_max 0.998
_diffrn_measurement_device_type 'Rigaku AFC6S 4 circle'
_diffrn_measurement_method \w/2\q
_diffrn_radiation_monochromator graphite
_diffrn_radiation_source 'fine-focus sealed tube'
_diffrn_radiation_type MoK\a
_diffrn_radiation_wavelength 0.71069
_diffrn_reflns_av_R_equivalents 0.0000
_diffrn_reflns_av_sigmaI/netI 0.0442
_diffrn_reflns_limit_h_max 16
_diffrn_reflns_limit_h_min 0
_diffrn_reflns_limit_k_max 13
_diffrn_reflns_limit_k_min 0
_diffrn_reflns_limit_l_max 17
_diffrn_reflns_limit_l_min -17
_diffrn_reflns_number 4102
_diffrn_reflns_theta_full 25.05
_diffrn_reflns_theta_max 25.05
_diffrn_reflns_theta_min 2.61
_diffrn_standards_decay_% 0
_diffrn_standards_interval_count 150
_diffrn_standards_number 3
_exptl_absorpt_coefficient_mu 0.730
_exptl_absorpt_correction_T_max 0.87
_exptl_absorpt_correction_T_min 0.80
_exptl_absorpt_correction_type psi-scan
_exptl_crystal_colour black
_exptl_crystal_density_diffrn 1.688
_exptl_crystal_density_meas ?
_exptl_crystal_description 'thick plate'
_exptl_crystal_F_000 1208
_exptl_crystal_size_max 0.40
_exptl_crystal_size_mid 0.40
_exptl_crystal_size_min 0.20
_refine_diff_density_max 0.500
_refine_diff_density_min -0.361
_refine_diff_density_rms 0.066
_refine_ls_extinction_method none
_refine_ls_goodness_of_fit_ref 1.054
_refine_ls_hydrogen_treatment mixed
_refine_ls_matrix_type full
_refine_ls_number_parameters 375
_refine_ls_number_reflns 4102
_refine_ls_number_restraints 0
_refine_ls_restrained_S_all 1.054
_refine_ls_R_factor_all 0.0700
_refine_ls_R_factor_gt 0.0448
_refine_ls_shift/su_max 0.000
_refine_ls_shift/su_mean 0.000
_refine_ls_structure_factor_coef Fsqd
_refine_ls_weighting_details 'w=1/[\s^2^(Fo^2^)+(0.0600P)^2^+2.1411P] where P=(Fo^2^+2Fc^2^)/3'
_refine_ls_weighting_scheme calc
_refine_ls_wR_factor_gt 0.1154
_refine_ls_wR_factor_ref 0.1260
_reflns_number_gt 3153
_reflns_number_total 4102
_reflns_threshold_expression >2sigma(I)
_cod_data_source_file ic9715761_4.cif
_cod_data_source_block x554a(5)
_cod_depositor_comments
;
The following automatic conversions were performed:

'_exptl_crystal_density_meas' value 'not measured' was changed to '?'
- the value is perceived as not measured.

Automatic conversion script
Id: cif_fix_values 3008 2015-01-20 13:52:24Z robertas 

The following automatic conversions were performed:

'_refine_ls_weighting_scheme' value 'calc
w=1/[\s^2^(Fo^2^)+(0.0600P)^2^+2.1411P] where P=(Fo^2^+2Fc^2^)/3' was
changed to 'calc'. New tag '_refine_ls_weighting_details' was
created. The value of the new tag was set to
'w=1/[\s^2^(Fo^2^)+(0.0600P)^2^+2.1411P] where P=(Fo^2^+2Fc^2^)/3'.

Automatic conversion script
Id: cif_fix_values 3143 2015-03-26 13:38:13Z robertas 
;
_cod_original_sg_symbol_H-M 'P 2/n'
_cod_database_code 4322882

loop_
_symmetry_equiv_pos_as_xyz
'x, y, z'
'x+1/2, -y, z+1/2'
'-x, -y, -z'
'-x-1/2, y, -z-1/2'

loop_
_atom_site_label
_atom_site_type_symbol
_atom_site_fract_x
_atom_site_fract_y
_atom_site_fract_z
_atom_site_U_iso_or_equiv
_atom_site_adp_type
_atom_site_occupancy
_atom_site_calc_flag
_atom_site_refinement_flags
_atom_site_disorder_assembly
_atom_site_disorder_group
Fe1 Fe 0.36406(3) 0.76527(4) 0.20767(3) 0.02488(16) Uani 1 d . . .
C1 C 0.5196(3) 0.5939(4) 0.1836(3) 0.0458(10) Uani 1 d . . .
H1 H 0.5638 0.6483 0.2106 0.055 Uiso 1 calc R . .
C2 C 0.5517(3) 0.4885(5) 0.1506(4) 0.0682(14) Uani 1 d . . .
H2 H 0.6175 0.4749 0.1559 0.082 Uiso 1 calc R . .
C4 C 0.4002(3) 0.4283(4) 0.1095(4) 0.0633(13) Uani 1 d . . .
H4 H 0.3567 0.3708 0.0862 0.076 Uiso 1 calc R . .
C5 C 0.3657(3) 0.5333(3) 0.1401(3) 0.0382(8) Uani 1 d . . .
C6 C 0.2634(3) 0.5652(3) 0.1364(2) 0.0335(8) Uani 1 d . . .
N1 N 0.4257(2) 0.6185(2) 0.17725(19) 0.0313(6) Uani 1 d . . .
N2 N 0.25237(19) 0.6761(2) 0.15561(18) 0.0266(6) Uani 1 d . . .
N3 N 0.1927(3) 0.4870(3) 0.1192(3) 0.0536(10) Uani 1 d . . .
H3A H 0.129(3) 0.514(4) 0.116(3) 0.064 Uiso 1 d . . .
H3B H 0.201(3) 0.422(5) 0.115(3) 0.064 Uiso 1 d . . .
N4 N 0.4935(3) 0.4062(4) 0.1119(3) 0.0782(14) Uani 1 d . . .
C11 C 0.5497(3) 0.8947(3) 0.2520(3) 0.0405(9) Uani 1 d . . .
H11 H 0.5544 0.9012 0.1894 0.049 Uiso 1 calc R . .
C12 C 0.6193(3) 0.9458(4) 0.3147(3) 0.0509(11) Uani 1 d . . .
H12 H 0.6696 0.9851 0.2920 0.061 Uiso 1 calc R . .
C14 C 0.5458(3) 0.8819(4) 0.4329(3) 0.0442(9) Uani 1 d . . .
H14 H 0.5423 0.8761 0.4958 0.053 Uiso 1 calc R . .
C15 C 0.4757(2) 0.8281(3) 0.3732(2) 0.0300(7) Uani 1 d . . .
C16 C 0.3927(2) 0.7629(3) 0.4011(2) 0.0309(7) Uani 1 d . . .
N11 N 0.47562(19) 0.8362(2) 0.28045(19) 0.0291(6) Uani 1 d . . .
N12 N 0.33996(19) 0.7166(2) 0.33057(17) 0.0260(6) Uani 1 d . . .
N13 N 0.3750(3) 0.7586(4) 0.4873(2) 0.0535(10) Uani 1 d . . .
H13A H 0.327(3) 0.724(4) 0.508(3) 0.064 Uiso 1 d . . .
H13B H 0.411(3) 0.790(4) 0.529(3) 0.064 Uiso 1 d . . .
N14 N 0.6187(2) 0.9422(3) 0.4043(2) 0.0534(9) Uani 1 d . . .
C21 C 0.4301(3) 0.8065(3) 0.0243(2) 0.0377(8) Uani 1 d . . .
H21 H 0.4625 0.7349 0.0309 0.045 Uiso 1 calc R . .
C22 C 0.4335(3) 0.8712(4) -0.0548(3) 0.0458(10) Uani 1 d . . .
H22 H 0.4671 0.8408 -0.1004 0.055 Uiso 1 calc R . .
C24 C 0.3422(3) 1.0135(4) -0.0008(2) 0.0393(9) Uani 1 d . . .
H24 H 0.3120 1.0865 -0.0073 0.047 Uiso 1 calc R . .
C25 C 0.3351(2) 0.9492(3) 0.0780(2) 0.0267(7) Uani 1 d . . .
C26 C 0.2744(2) 0.9806(3) 0.1499(2) 0.0256(7) Uani 1 d . . .
N21 N 0.38128(19) 0.8439(2) 0.09211(18) 0.0284(6) Uani 1 d . . .
N22 N 0.28406(18) 0.9056(2) 0.21797(17) 0.0242(6) Uani 1 d . . .
N23 N 0.2139(2) 1.0702(3) 0.1391(2) 0.0383(8) Uani 1 d . . .
H23A H 0.173(3) 1.088(4) 0.180(3) 0.046 Uiso 1 d . . .
H23B H 0.210(3) 1.115(4) 0.101(3) 0.046 Uiso 1 d . . .
N24 N 0.3908(3) 0.9753(3) -0.0685(2) 0.0486(9) Uani 1 d . . .
N10 N 0.0148(3) 0.2005(4) 0.2083(3) 0.0622(11) Uani 1 d . . .
O11 O -0.0690(4) 0.2239(6) 0.2212(4) 0.138(2) Uani 1 d . . .
O12 O 0.0406(4) 0.2284(5) 0.1363(3) 0.123(2) Uani 1 d . . .
O13 O 0.0673(3) 0.1443(4) 0.2648(2) 0.0815(12) Uani 1 d . . .
N20 N 0.7618(3) 0.6932(4) 0.0744(3) 0.0637(11) Uani 1 d . . .
O21 O 0.7829(3) 0.7214(3) -0.0039(2) 0.0673(9) Uani 1 d . . .
O22 O 0.8162(4) 0.6284(5) 0.1244(3) 0.1190(18) Uani 1 d . . .
O23 O 0.6889(3) 0.7309(4) 0.1008(4) 0.1118(17) Uani 1 d . . .
O1W O -0.0096(9) 0.4983(11) 0.1040(10) 0.080(3) Uani 0.67 d P A 1
O1WA O -0.022(2) 0.541(2) 0.082(2) 0.086(7) Uani 0.33 d P B 2
O2W O 0.2561(5) 0.6238(6) 0.5923(5) 0.173(3) Uani 1 d . . .
O3W O 0.2500 0.7489(14) 0.7500 0.267(7) Uani 1 d S . .

loop_
_atom_site_aniso_label
_atom_site_aniso_U_11
_atom_site_aniso_U_22
_atom_site_aniso_U_33
_atom_site_aniso_U_23
_atom_site_aniso_U_13
_atom_site_aniso_U_12
Fe1 0.0285(3) 0.0265(3) 0.0207(2) 0.00230(19) 0.00696(17) 0.0030(2)
C1 0.041(2) 0.046(2) 0.051(2) 0.0022(19) 0.0117(18) 0.0101(18)
C2 0.045(3) 0.063(3) 0.099(4) -0.007(3) 0.016(3) 0.025(2)
C4 0.058(3) 0.044(3) 0.086(4) -0.022(2) 0.003(2) 0.012(2)
C5 0.044(2) 0.0329(19) 0.037(2) -0.0035(16) 0.0066(16) 0.0081(16)
C6 0.042(2) 0.0294(19) 0.0288(18) -0.0047(15) 0.0034(15) 0.0079(16)
N1 0.0340(15) 0.0320(16) 0.0293(15) 0.0041(12) 0.0095(12) 0.0082(13)
N2 0.0290(14) 0.0283(15) 0.0234(13) -0.0030(12) 0.0064(11) 0.0053(12)
N3 0.046(2) 0.0312(18) 0.081(3) -0.0172(19) 0.0015(19) 0.0017(17)
N4 0.063(3) 0.057(3) 0.115(4) -0.026(3) 0.010(3) 0.023(2)
C11 0.038(2) 0.046(2) 0.039(2) 0.0114(17) 0.0098(17) 0.0000(17)
C12 0.035(2) 0.061(3) 0.057(3) 0.007(2) 0.0104(19) -0.017(2)
C14 0.039(2) 0.057(3) 0.035(2) 0.0010(19) 0.0028(16) -0.0110(19)
C15 0.0308(18) 0.0344(19) 0.0246(17) 0.0025(14) 0.0016(14) -0.0005(15)
C16 0.0315(17) 0.0357(19) 0.0259(17) 0.0063(15) 0.0053(14) -0.0016(15)
N11 0.0280(15) 0.0326(16) 0.0275(15) 0.0056(12) 0.0066(11) 0.0015(12)
N12 0.0283(14) 0.0277(14) 0.0226(14) 0.0055(11) 0.0050(11) -0.0023(11)
N13 0.054(2) 0.086(3) 0.0212(16) -0.0034(17) 0.0064(14) -0.034(2)
N14 0.0413(19) 0.068(2) 0.050(2) 0.0043(18) 0.0018(16) -0.0213(18)
C21 0.047(2) 0.037(2) 0.0319(19) 0.0003(16) 0.0180(16) 0.0063(17)
C22 0.056(2) 0.054(3) 0.031(2) 0.0038(18) 0.0242(18) 0.007(2)
C24 0.043(2) 0.045(2) 0.0327(19) 0.0114(17) 0.0146(16) 0.0086(17)
C25 0.0298(17) 0.0303(17) 0.0211(16) -0.0001(13) 0.0078(13) -0.0018(14)
C26 0.0282(17) 0.0278(17) 0.0213(16) 0.0005(13) 0.0050(13) -0.0007(13)
N21 0.0315(15) 0.0329(16) 0.0221(14) 0.0025(12) 0.0091(11) 0.0026(12)
N22 0.0295(14) 0.0262(14) 0.0187(13) 0.0003(11) 0.0108(11) 0.0001(11)
N23 0.0480(19) 0.0379(19) 0.0317(17) 0.0119(14) 0.0162(15) 0.0138(15)
N24 0.066(2) 0.055(2) 0.0290(16) 0.0153(15) 0.0233(16) 0.0108(18)
N10 0.064(3) 0.086(3) 0.037(2) -0.004(2) 0.0086(18) 0.030(2)
O11 0.093(3) 0.211(6) 0.109(4) 0.002(4) 0.015(3) 0.072(4)
O12 0.126(4) 0.195(5) 0.052(2) 0.029(3) 0.026(2) 0.074(4)
O13 0.086(3) 0.109(3) 0.052(2) 0.027(2) 0.0162(18) 0.043(2)
N20 0.071(3) 0.053(2) 0.068(3) 0.007(2) 0.009(2) 0.001(2)
O21 0.104(3) 0.0464(18) 0.055(2) -0.0054(15) 0.0237(19) -0.0101(18)
O22 0.134(4) 0.125(4) 0.095(3) 0.032(3) 0.003(3) 0.055(3)
O23 0.094(3) 0.108(4) 0.146(4) 0.043(3) 0.065(3) 0.029(3)
O1W 0.051(5) 0.083(8) 0.103(9) -0.013(5) -0.002(5) 0.001(5)
O1WA 0.088(11) 0.086(17) 0.076(12) -0.019(11) -0.023(8) 0.020(11)
O2W 0.175(6) 0.148(5) 0.223(7) 0.043(5) 0.131(5) -0.024(5)
O3W 0.175(11) 0.294(18) 0.33(2) 0.000 0.049(12) 0.000

loop_
_atom_type_symbol
_atom_type_description
_atom_type_scat_dispersion_real
_atom_type_scat_dispersion_imag
_atom_type_scat_source
C C 0.0033 0.0016 'International Tables Vol C Tables 4.2.6.8 and 6.1.1.4'
H H 0.0000 0.0000 'International Tables Vol C Tables 4.2.6.8 and 6.1.1.4'
O O 0.0106 0.0060 'International Tables Vol C Tables 4.2.6.8 and 6.1.1.4'
N N 0.0061 0.0033 'International Tables Vol C Tables 4.2.6.8 and 6.1.1.4'
Fe Fe 0.3463 0.8444 'International Tables Vol C Tables 4.2.6.8 and 6.1.1.4'

loop_
_geom_angle_atom_site_label_1
_geom_angle_atom_site_label_2
_geom_angle_atom_site_label_3
_geom_angle
_geom_angle_site_symmetry_1
_geom_angle_site_symmetry_3
_geom_angle_publ_flag
N2 Fe1 N1 79.97(12) . . ?
N2 Fe1 N12 89.68(11) . . ?
N1 Fe1 N12 95.75(11) . . ?
N2 Fe1 N21 94.29(12) . . ?
N1 Fe1 N21 94.99(11) . . ?
N12 Fe1 N21 169.05(11) . . ?
N2 Fe1 N11 169.19(11) . . ?
N1 Fe1 N11 97.27(12) . . ?
N12 Fe1 N11 80.16(11) . . ?
N21 Fe1 N11 96.37(12) . . ?
N2 Fe1 N22 90.54(11) . . ?
N1 Fe1 N22 169.01(11) . . ?
N12 Fe1 N22 89.68(11) . . ?
N21 Fe1 N22 80.10(11) . . ?
N11 Fe1 N22 93.06(11) . . ?
N1 C1 C2 121.0(4) . . ?
N4 C2 C1 123.2(4) . . ?
N4 C4 C5 122.5(4) . . ?
N1 C5 C4 121.3(4) . . ?
N1 C5 C6 113.4(3) . . ?
C4 C5 C6 125.3(4) . . ?
N2 C6 N3 125.3(3) . . ?
N2 C6 C5 111.7(3) . . ?
N3 C6 C5 123.0(3) . . ?
C1 N1 C5 116.1(3) . . ?
C1 N1 Fe1 128.4(3) . . ?
C5 N1 Fe1 115.4(2) . . ?
C6 N2 N12 118.7(3) . 4_656 ?
C6 N2 Fe1 118.4(2) . . ?
N12 N2 Fe1 119.07(19) 4_656 . ?
C2 N4 C4 115.8(4) . . ?
N11 C11 C12 120.9(4) . . ?
N14 C12 C11 124.1(4) . . ?
N14 C14 C15 122.7(4) . . ?
N11 C15 C14 121.3(3) . . ?
N11 C15 C16 113.8(3) . . ?
C14 C15 C16 124.8(3) . . ?
N12 C16 N13 126.1(3) . . ?
N12 C16 C15 111.8(3) . . ?
N13 C16 C15 122.0(3) . . ?
C11 N11 C15 115.8(3) . . ?
C11 N11 Fe1 129.3(2) . . ?
C15 N11 Fe1 114.9(2) . . ?
C16 N12 N2 117.4(3) . 4_656 ?
C16 N12 Fe1 118.2(2) . . ?
N2 N12 Fe1 119.17(19) 4_656 . ?
C12 N14 C14 115.2(3) . . ?
N21 C21 C22 121.8(3) . . ?
N24 C22 C21 122.8(3) . . ?
N24 C24 C25 122.9(3) . . ?
N21 C25 C24 120.7(3) . . ?
N21 C25 C26 114.1(3) . . ?
C24 C25 C26 125.1(3) . . ?
N22 C26 N23 126.8(3) . . ?
N22 C26 C25 111.8(3) . . ?
N23 C26 C25 121.2(3) . . ?
C21 N21 C25 116.1(3) . . ?
C21 N21 Fe1 128.6(2) . . ?
C25 N21 Fe1 115.2(2) . . ?
C26 N22 N22 119.2(3) . 4_656 ?
C26 N22 Fe1 118.5(2) . . ?
N22 N22 Fe1 119.22(12) 4_656 . ?
C22 N24 C24 115.7(3) . . ?
O12 N10 O13 120.9(4) . . ?
O12 N10 O11 118.0(5) . . ?
O13 N10 O11 121.0(5) . . ?
O23 N20 O22 120.3(5) . . ?
O23 N20 O21 120.0(5) . . ?
O22 N20 O21 119.7(5) . . ?

loop_
_geom_bond_atom_site_label_1
_geom_bond_atom_site_label_2
_geom_bond_distance
_geom_bond_site_symmetry_2
_geom_bond_publ_flag
Fe1 N2 1.943(3) . ?
Fe1 N1 1.951(3) . ?
Fe1 N12 1.951(3) . ?
Fe1 N21 1.954(3) . ?
Fe1 N11 1.959(3) . ?
Fe1 N22 1.963(3) . ?
C1 N1 1.340(5) . ?
C1 C2 1.384(6) . ?
C2 N4 1.322(6) . ?
C4 N4 1.329(6) . ?
C4 C5 1.381(5) . ?
C5 N1 1.353(5) . ?
C5 C6 1.474(5) . ?
C6 N2 1.302(4) . ?
C6 N3 1.332(5) . ?
N2 N12 1.412(4) 4_656 ?
C11 N11 1.341(4) . ?
C11 C12 1.386(6) . ?
C12 N14 1.314(5) . ?
C14 N14 1.339(5) . ?
C14 C15 1.379(5) . ?
C15 N11 1.361(4) . ?
C15 C16 1.478(5) . ?
C16 N12 1.308(4) . ?
C16 N13 1.316(5) . ?
N12 N2 1.412(4) 4_656 ?
C21 N21 1.341(4) . ?
C21 C22 1.377(5) . ?
C22 N24 1.328(5) . ?
C24 N24 1.341(5) . ?
C24 C25 1.379(5) . ?
C25 N21 1.362(4) . ?
C25 C26 1.477(4) . ?
C26 N22 1.306(4) . ?
C26 N23 1.320(4) . ?
N22 N22 1.418(5) 4_656 ?
N10 O12 1.199(5) . ?
N10 O13 1.221(5) . ?
N10 O11 1.242(6) . ?
N20 O23 1.214(5) . ?
N20 O22 1.236(5) . ?
N20 O21 1.259(5) . ?
